data_9013577
loop_
_publ_author_name
'Kyono, A.'

_publ_section_title
;Molecular conformation and anion configuration variations for As4S4 and
 As4Se4 in an anion-substituted solid solution Locality: synthetic Note:
 S1Se1-9
;
_journal_name_full 'American Mineralogist'
_journal_page_first 451
_journal_page_last 460
_journal_paper_doi 10.2138/am.2009.3075
_journal_volume 94
_journal_year 2009
_chemical_compound_source Synthetic
_chemical_formula_sum 'As S0.587 Se0.413'
_chemical_name_mineral Realgar
_space_group_IT_number 14
_symmetry_space_group_name_Hall '-P 2yn'
_symmetry_space_group_name_H-M 'P 1 21/n 1'
_cell_angle_alpha 90
_cell_angle_beta 106.511
_cell_angle_gamma 90
_cell_length_a 9.4598
_cell_length_b 13.6531
_cell_length_c 6.6604
_cell_volume 824.757
_database_code_amcsd 0004867
_exptl_crystal_density_diffrn 4.070
_cod_original_formula_sum 'As (S.587 Se.413)'
_cod_database_code 9013577

loop_
_space_group_symop_operation_xyz
x,y,z
1/2+x,1/2-y,1/2+z
1/2-x,1/2+y,1/2-z
-x,-y,-z

loop_
_atom_site_aniso_label
_atom_site_aniso_U_11
_atom_site_aniso_U_22
_atom_site_aniso_U_33
_atom_site_aniso_U_12
_atom_site_aniso_U_13
_atom_site_aniso_U_23
As1 0.02260 0.01840 0.02670 -0.00350 0.00430 -0.00330
As2 0.01730 0.02160 0.03000 -0.00080 0.00820 0.00140
As3 0.01920 0.02570 0.02060 -0.00060 0.00240 -0.00320
As4 0.01840 0.02370 0.02970 0.00570 0.00150 0.00250
SX1 0.02830 0.02270 0.02940 0.00280 0.00910 -0.00020
SeX1 0.02830 0.02270 0.02940 0.00280 0.00910 -0.00020
SX2 0.02200 0.02500 0.02810 -0.00170 0.00640 0.00190
SeX2 0.02200 0.02500 0.02810 -0.00170 0.00640 0.00190
SX3 0.02870 0.02330 0.03180 0.00380 0.00870 0.00620
SeX3 0.02870 0.02330 0.03180 0.00380 0.00870 0.00620
SX4 0.02280 0.03090 0.03000 0.00410 0.00890 -0.00400
SeX4 0.02280 0.03090 0.03000 0.00410 0.00890 -0.00400

loop_
_atom_site_label
_atom_site_fract_x
_atom_site_fract_y
_atom_site_fract_z
_atom_site_occupancy
_atom_site_U_iso_or_equiv
_atom_site_type_symbol
_atom_site_attached_hydrogens
As1 0.11870 -0.02011 0.76043 1.00000 0.02320 As 0
As2 0.42388 0.14016 0.85908 1.00000 0.02270 As 0
As3 0.32225 0.12888 0.17682 1.00000 0.02250 As 0
As4 0.03976 0.16076 0.70932 1.00000 0.02510 As 0
SX1 0.34372 -0.00870 0.69753 0.54700 0.02660 S 0
SeX1 0.34372 -0.00870 0.69753 0.45300 0.02660 Se 0
SX2 0.21361 -0.02517 0.11821 0.50900 0.02520 S 0
SeX2 0.21361 -0.02517 0.11821 0.49100 0.02520 Se 0
SX3 0.24065 0.22858 0.64004 0.70100 0.02790 S 0
SeX3 0.24065 0.22858 0.64004 0.29900 0.02790 Se 0
SX4 0.10840 0.21393 0.05432 0.59300 0.02760 S 0
SeX4 0.10840 0.21393 0.05432 0.40700 0.02760 Se 0

loop_
_cod_changelog_entry_id
_cod_changelog_entry_author
_cod_changelog_entry_date
_cod_changelog_entry_text
1
;cod-tools version 3.8.0
Id: cif_guess_AMCSD_atom_types 9581 2023-05-17 12:35:41Z saulius
;
2023-05-23T09:24:50+03:00
;Derived atom types and hydrogen counts
from atom names that follow the AMCSD naming convention
(Wat == water, O-H == hydroxyl).
;

loop_
_cod_related_entry_id
_cod_related_entry_database
_cod_related_entry_code
1 AMCSD 0004867

_cell_formula_units_Z 16
